data_4343916
loop_
_publ_author_name
'Simmons, C.J.'
'Stratemeier, H.'
'Hitchman, M.A.'
'Riley, M.J.'

_publ_section_title
;
 Influence of lattice interactions on the Jahn-Teller distortion of the
 [Cu (H2 O)6](2+) ion: dependence of the crystal structure of K2 [Cu (H2
 O)6] (S O4)(2x) (Se O4)(2-2x) upon the sulfate/selenate ratio
;
_journal_name_full 'Inorganic Chemistry'
_journal_page_first 1021
_journal_page_last 1031
_journal_volume 45
_journal_year 2006
_chemical_formula_sum 'Cu H12 K2 O14 S1.554 Se0.446'
_chemical_name_systematic 'K2 (Cu (H2 O)6) (S O4)1.554 (Se O4)0.446'
_space_group_IT_number 14
_symmetry_space_group_name_Hall '-P 2yab'
_symmetry_space_group_name_H-M 'P 1 21/a 1'
_cell_angle_alpha 90
_cell_angle_beta 104
_cell_angle_gamma 90
_cell_formula_units_Z 2
_cell_length_a 9.0743
_cell_length_b 12.0836
_cell_length_c 6.1619
_cell_volume 655.584
_citation_journal_id_ASTM INOCAJ
_cod_data_source_file Simmons_INOCAJ_2006_679.cif
_cod_data_source_block H12Cu1K2O14S1.554Se0.446
_cod_original_cell_volume 655.5838
_cod_original_sg_symbol_Hall '-P 2ybc (z,y,-x)'
_cod_original_formula_sum 'H12 Cu1 K2 O14 S1.554 Se0.446'
_cod_database_code 4343916

loop_
_symmetry_equiv_pos_as_xyz
x,y,z
-x+1/2,y+1/2,-z
-x,-y,-z
x-1/2,-y-1/2,z

loop_
_atom_site_label
_atom_site_type_symbol
_atom_site_fract_x
_atom_site_fract_y
_atom_site_fract_z
_atom_site_occupancy
_atom_site_U_iso_or_equiv
H6 H+1 0.026 -0.1277 0.322 1 0.0
O8 O-2 0.4137 0.2305 0.5864 0.223 0.0
O4 O-2 0.38187 0.16402 0.9432 0.777 0.0
K1 K+1 0.12355 0.34384 0.34151 1 0.0
H1 H+1 0.189 0.0888 0.272 1 0.0
O10 O-2 0.2698 0.0614 0.61 0.223 0.0
S1 S+6 0.39446 0.13594 0.71066 0.7772 0.0
O1 O-2 0.39239 0.23798 0.5715 0.777 0.0
H5 H+1 -0.093 -0.0566 0.317 1 0.0
O11 O-2 0.3981 0.1709 0.9755 0.223 0.0
H3 H+1 -0.2802 0.11 -0.066 1 0.0
O5 O-2 0.15965 0.10968 0.16123 1 0.0
H2 H+1 0.248 0.1254 0.101 1 0.0
H4 H+1 -0.159 0.1785 0.012 1 0.0
O9 O-2 0.5673 0.0667 0.7588 0.223 0.0
O3 O-2 0.2694 0.05771 0.6022 0.777 0.0
Cu1 Cu+2 0 0 0 1 0.0
O7 O-2 -0.00277 -0.06407 0.28756 1 0.0
Se1 Se+6 0.41215 0.12943 0.72941 0.223 0.0
O2 O-2 0.54301 0.0726 0.7296 0.777 0.0
O6 O-2 -0.18946 0.12065 0.03993 1 0.0
